data_7249363
loop_
_publ_author_name
'De Zitter, Elke'
'Perl, David'
'Savko, Martin'
'Paley, Daniel W.'
'Thom, Alexander J.'
'Jeangerard, Damien'
'Brewster, Aaron S.'
'Tissot, Antoine'
'Serre, Christian'
'Shepard, William'

_publ_section_title
;
 Elucidating metal--organic framework structures using synchrotron serial
 crystallography
;
_journal_issue 39
_journal_name_full CrystEngComm
_journal_page_first 5644
_journal_page_last 5654
_journal_paper_doi 10.1039/D4CE00735B
_journal_volume 26
_journal_year 2024
_chemical_formula_moiety 'C25.5 H8.5 Fe4.25 O22.667'
_chemical_formula_sum 'C25.5 H8.5 Fe4.25 O22.67'
_chemical_formula_weight 914.85
_chemical_name_systematic MIL100(Fe)
_space_group_crystal_system cubic
_space_group_IT_number 227
_space_group_name_Hall '-F 4vw 2vw 3'
_space_group_name_H-M_alt 'F d -3 m :2'
_atom_sites_solution_hydrogens geom
_atom_sites_solution_primary dual
_audit_creation_date 2022-06-06
_audit_creation_method
;
Olex2 1.5
(compiled 2022.04.07 svn.rca3783a0 for OlexSys, GUI svn.r6498)
;
_audit_update_record
;
2024-05-06 deposited with the CCDC.	2024-07-31 downloaded from the CCDC.
;
_cell_angle_alpha 90
_cell_angle_beta 90
_cell_angle_gamma 90
_cell_formula_units_Z 192
_cell_length_a 73.2(6)
_cell_length_b 73.2(6)
_cell_length_c 73.2(6)
_cell_measurement_temperature 100
_cell_volume 392223(6)
_computing_cell_refinement 'XDS (Kabsch, 2010)'
_computing_data_collection MXCuBE
_computing_data_reduction 'XDS (Kabsch, 2010)'
_computing_molecular_graphics 'Olex2 1.5 (Dolomanov et al., 2009)'
_computing_publication_material 'Olex2 1.5 (Dolomanov et al., 2009)'
_computing_structure_refinement 'SHELXL 2018/3 (Sheldrick, 2015)'
_computing_structure_solution 'olex2.solve 1.5 (Bourhis et al., 2015)'
_diffrn_ambient_temperature 100.00
_diffrn_detector 'pixel array detector'
_diffrn_detector_area_resol_mean 0.075
_diffrn_detector_type 'Dectris Eiger-9M'
_diffrn_measured_fraction_theta_full 0.985
_diffrn_measured_fraction_theta_max 0.985
_diffrn_measurement_device 'Kappa-geometry diffractometer'
_diffrn_measurement_device_type 'MD2 microdiffractometer with MK3 mini-kappa'
_diffrn_measurement_method 'omega rotation'
_diffrn_radiation_collimation '0.010 mm x 0.005 mm (H*V, FWHM) KB focusing mirrors'
_diffrn_radiation_monochromator 'Silicon 111'
_diffrn_radiation_probe x-ray
_diffrn_radiation_type synchrotron
_diffrn_radiation_wavelength 0.729
_diffrn_reflns_av_R_equivalents 0.7031
_diffrn_reflns_av_unetI/netI 0.1592
_diffrn_reflns_Laue_measured_fraction_full 0.985
_diffrn_reflns_Laue_measured_fraction_max 0.985
_diffrn_reflns_limit_h_max 54
_diffrn_reflns_limit_h_min -56
_diffrn_reflns_limit_k_max 56
_diffrn_reflns_limit_k_min -55
_diffrn_reflns_limit_l_max 37
_diffrn_reflns_limit_l_min -49
_diffrn_reflns_number 142408
_diffrn_reflns_point_group_measured_fraction_full 0.985
_diffrn_reflns_point_group_measured_fraction_max 0.985
_diffrn_reflns_theta_full 16.282
_diffrn_reflns_theta_max 16.282
_diffrn_reflns_theta_min 0.494
_diffrn_source 'Synchrotron SOLEIL'
_diffrn_source_type 'U24 Undulator, PROXIMA-2 Beamline'
_exptl_absorpt_coefficient_mu 0.827
_exptl_crystal_colour clear
_exptl_crystal_colour_lustre clear
_exptl_crystal_density_diffrn 0.743
_exptl_crystal_description microcrystals
_exptl_crystal_F_000 87040
_refine_diff_density_max 0.607
_refine_diff_density_min -0.414
_refine_diff_density_rms 0.082
_refine_ls_extinction_coef 0.0000054(5)
_refine_ls_extinction_expression Fc^*^=kFc[1+0.001xFc^2^\l^3^/sin(2\q)]^-1/4^
_refine_ls_extinction_method 'SHELXL-2018/3 (Sheldrick 2018)'
_refine_ls_goodness_of_fit_ref 0.889
_refine_ls_hydrogen_treatment constr
_refine_ls_matrix_type full
_refine_ls_number_parameters 503
_refine_ls_number_reflns 4287
_refine_ls_number_restraints 420
_refine_ls_restrained_S_all 0.859
_refine_ls_R_factor_all 0.1144
_refine_ls_R_factor_gt 0.0696
_refine_ls_shift/su_max 0.001
_refine_ls_shift/su_mean 0.000
_refine_ls_structure_factor_coef Fsqd
_refine_ls_weighting_details 'w=1/[\s^2^(Fo^2^)+(0.1080P)^2^] where P=(Fo^2^+2Fc^2^)/3'
_refine_ls_weighting_scheme calc
_refine_ls_wR_factor_gt 0.1686
_refine_ls_wR_factor_ref 0.2000
_reflns_Friedel_coverage 0.000
_reflns_number_gt 2250
_reflns_number_total 4287
_reflns_threshold_expression 'I > 2\s(I)'
_cod_data_source_file d4ce00735b2.cif
_cod_data_source_block mil100gt16_sample7_mc_sg225_unmerged_a_solventmask
_cod_depositor_comments 'Adding full bibliography for 7249358--7249364.cif.'
_cod_original_cell_volume 392384(9036)
_cod_original_sg_symbol_H-M 'F d -3 m'
_cod_original_formula_sum 'C25.50 H8.50 Fe4.25 O22.67'
_cod_database_code 7249363
_shelx_shelxl_version_number 2018/3
_shelx_space_group_comment
;
The symmetry employed for this shelxl refinement is uniquely defined
by the following loop, which should always be used as a source of
symmetry information in preference to the above space-group names.
They are only intended as comments.
;
_olex2_refinement_description
;
1. Fixed Uiso
 At 1.2 times of:
  All C(H) groups
2. Restrained distances
 C20-C18 = C16-C18 = C16-C15 = C15-C14 = C19-C14 = C19-C20
 1.39 with sigma of 0.02
 C11-C10_$2 = C10_$2-C8_$2 = C9-C8_$2 = C9-C8 = C10-C8 = C11-C10
 1.39 with sigma of 0.02
 C20-C16 = C15-C19
 2.42 with sigma of 0.02
 C10_$2-C9 = C8-C11
 2.42 with sigma of 0.02
 C18-C15 = C14-C20
 2.42 with sigma of 0.02
 C16-C14 = C19-C18
 2.42 with sigma of 0.02
 C11-C8_$2 = C9-C10
 2.42 with sigma of 0.02
 C28_$1-C29 = C28-C29 = C26-C28 = C26-C27 = C26_$1-C27 = C26_$1-C28_$1
 1.39 with sigma of 0.02
 C10-C10_$2 = C8_$2-C8
 2.42 with sigma of 0.02
 C28_$1-C28 = C26-C26_$1
 2.42 with sigma of 0.02
 C29-C26 = C27-C28_$1
 2.42 with sigma of 0.02
 C28-C27 = C26_$1-C29
 2.42 with sigma of 0.02
 C33-C33_$3 = C32_$3-C32_$4
 2.42 with sigma of 0.02
 C33_$3-C33_$4 = C32_$4-C32
 2.42 with sigma of 0.02
 C33_$3-C32 = C33_$3-C32_$3 = C33_$4-C32_$4 = C33-C32_$4 = C33-C32 = C33_$4-
 C32_$3
 1.39 with sigma of 0.02
 C32-C32_$3 = C33_$4-C33
 2.42 with sigma of 0.02
 C23_$5-C23_$6 = C24-C24_$5
 2.42 with sigma of 0.02
 C24_$5-C24_$6 = C23_$6-C23
 2.42 with sigma of 0.02
 C23-C23_$5 = C24_$6-C24
 2.42 with sigma of 0.02
 C23-C24_$5 = C23_$5-C24_$5 = C23_$5-C24_$6 = C23_$6-C24_$6 = C23_$6-C24 = C23-
 C24
 1.39 with sigma of 0.02
 C5-C2 = C3_$7-C4
 2.42 with sigma of 0.02
 C5-C3 = C3-C2 = C3_$7-C2 = C5_$7-C3_$7 = C5_$7-C4 = C5-C4
 1.39 with sigma of 0.02
 C3-C3_$7 = C5_$7-C5
 2.42 with sigma of 0.02
 C2-C5_$7 = C4-C3
 2.42 with sigma of 0.02
 C14-C13 \\sim C32-C31 \\sim C30-C29 \\sim C26-C25 \\sim C23-C22 \\sim C21-C20
\\sim C17-C16 \\sim C12-C11
 \\sim C8-C7 \\sim C6-C5 \\sim C2-C1
 with sigma of 0.02
3. Restrained planarity
 C17, C16, C15, C14, C13, C19, C20, C21, C18
 with sigma of 0.1
 C12, C11, C10_$2, C8_$2, C7_$2, C9, C8, C7, C10
 with sigma of 0.1
 C30, C29, C28, C26, C25, C27, C26_$1, C25_$1, C28_$1
 with sigma of 0.1
 C31, C32, C33_$3, C31_$3, C33_$4, C32_$4, C31_$4, C33
 with sigma of 0.1
 C22, C23, C24_$5, C23_$5, C22_$5, C24_$6, C23_$6, C22_$6, C24
 with sigma of 0.1
 C6, C5, C3, C2, C1, C3_$7, C5_$7, C4, C6_$7
 with sigma of 0.1
4. Uiso/Uaniso restraints and constraints
C17 \\sim C20 \\sim C18 \\sim C16 \\sim C15 \\sim C14 \\sim C19 \\sim C13 \\sim
C21: within 2A with sigma of 0.04 and sigma for terminal atoms of 0.08 within 2A
C30 \\sim C29 \\sim C28 \\sim C26 \\sim C25 \\sim C27 \\sim C25 \\sim C28:
within 2A with sigma of 0.04 and sigma for terminal atoms of 0.08 within 2A
C12 \\sim C10 \\sim C8 \\sim C7 \\sim C9 \\sim C7 \\sim C8 \\sim C10 \\sim C11:
within 2A with sigma of 0.04 and sigma for terminal atoms of 0.08 within 2A
C1 \\sim C2 \\sim C3 \\sim C5 \\sim C6 \\sim C4 \\sim C5 \\sim C6 \\sim C3:
within 2A with sigma of 0.04 and sigma for terminal atoms of 0.08 within 2A
C31 \\sim C32 \\sim C33 \\sim C32 \\sim C31 \\sim C33 \\sim C31 \\sim C32 \\sim
C33: within 2A with sigma of 0.04 and sigma for terminal atoms of 0.08 within 2A
C22 \\sim C23 \\sim C24 \\sim C23 \\sim C22 \\sim C24 \\sim C23 \\sim C22 \\sim
C24: within 2A with sigma of 0.04 and sigma for terminal atoms of 0.08 within 2A
Fe05 \\sim Fe05 \\sim Fe07 \\sim O2B: within 2A with sigma of 0.04 and sigma
for terminal atoms of 0.08 within 2A
O15L \\sim C25 \\sim O14L: within 2A with sigma of 0.02 and sigma for terminal
atoms of 0.04 within 2A
O1B \\sim Fe04 \\sim Fe06: within 2A with sigma of 0.02 and sigma for terminal
atoms of 0.04 within 2A
Uanis(C27) \\sim Ueq, Uanis(O9L) \\sim Ueq, Uanis(C22) \\sim Ueq, Uanis(C29)
\\sim Ueq, Uanis(C23) \\sim Ueq, Uanis(C6) \\sim Ueq, Uanis(C8) \\sim Ueq: with
sigma of 0.01 and sigma for terminal atoms of 0.02
Uanis(C1) \\sim Ueq: with sigma of 0.03 and sigma for terminal atoms of 0.04
Uanis(C32) \\sim Ueq: with sigma of 0.03 and sigma for terminal atoms of 0.1
5.a Aromatic/amide H refined with riding coordinates:
 C24(H24), C18(H18), C19(H19), C15(H15), C27(H27), C28(H28), C10(H10),
 C33(H33), C9(H9), C3(H3), C4(H4)
5.b Fitted hexagon refined as free rotating group:
 C18(C20,C19,C14,C15,C16)
;
_olex2_submission_special_instructions 'No special instructions were received'
_publcif_funding_html
;
;

loop_
_space_group_symop_operation_xyz
'x, y, z'
'-x+3/4, -y+1/4, z+1/2'
'-x+1/4, y+1/2, -z+3/4'
'x+1/2, -y+3/4, -z+1/4'
'z, x, y'
'z+1/2, -x+3/4, -y+1/4'
'-z+3/4, -x+1/4, y+1/2'
'-z+1/4, x+1/2, -y+3/4'
'y, z, x'
'-y+1/4, z+1/2, -x+3/4'
'y+1/2, -z+3/4, -x+1/4'
'-y+3/4, -z+1/4, x+1/2'
'y+3/4, x+1/4, -z+1/2'
'-y, -x, -z'
'y+1/4, -x+1/2, z+3/4'
'-y+1/2, x+3/4, z+1/4'
'x+3/4, z+1/4, -y+1/2'
'-x+1/2, z+3/4, y+1/4'
'-x, -z, -y'
'x+1/4, -z+1/2, y+3/4'
'z+3/4, y+1/4, -x+1/2'
'z+1/4, -y+1/2, x+3/4'
'-z+1/2, y+3/4, x+1/4'
'-z, -y, -x'
'x, y+1/2, z+1/2'
'-x+3/4, -y+3/4, z+1'
'-x+1/4, y+1, -z+5/4'
'x+1/2, -y+5/4, -z+3/4'
'z, x+1/2, y+1/2'
'z+1/2, -x+5/4, -y+3/4'
'-z+3/4, -x+3/4, y+1'
'-z+1/4, x+1, -y+5/4'
'y, z+1/2, x+1/2'
'-y+1/4, z+1, -x+5/4'
'y+1/2, -z+5/4, -x+3/4'
'-y+3/4, -z+3/4, x+1'
'y+3/4, x+3/4, -z+1'
'-y, -x+1/2, -z+1/2'
'y+1/4, -x+1, z+5/4'
'-y+1/2, x+5/4, z+3/4'
'x+3/4, z+3/4, -y+1'
'-x+1/2, z+5/4, y+3/4'
'-x, -z+1/2, -y+1/2'
'x+1/4, -z+1, y+5/4'
'z+3/4, y+3/4, -x+1'
'z+1/4, -y+1, x+5/4'
'-z+1/2, y+5/4, x+3/4'
'-z, -y+1/2, -x+1/2'
'x+1/2, y, z+1/2'
'-x+5/4, -y+1/4, z+1'
'-x+3/4, y+1/2, -z+5/4'
'x+1, -y+3/4, -z+3/4'
'z+1/2, x, y+1/2'
'z+1, -x+3/4, -y+3/4'
'-z+5/4, -x+1/4, y+1'
'-z+3/4, x+1/2, -y+5/4'
'y+1/2, z, x+1/2'
'-y+3/4, z+1/2, -x+5/4'
'y+1, -z+3/4, -x+3/4'
'-y+5/4, -z+1/4, x+1'
'y+5/4, x+1/4, -z+1'
'-y+1/2, -x, -z+1/2'
'y+3/4, -x+1/2, z+5/4'
'-y+1, x+3/4, z+3/4'
'x+5/4, z+1/4, -y+1'
'-x+1, z+3/4, y+3/4'
'-x+1/2, -z, -y+1/2'
'x+3/4, -z+1/2, y+5/4'
'z+5/4, y+1/4, -x+1'
'z+3/4, -y+1/2, x+5/4'
'-z+1, y+3/4, x+3/4'
'-z+1/2, -y, -x+1/2'
'x+1/2, y+1/2, z'
'-x+5/4, -y+3/4, z+1/2'
'-x+3/4, y+1, -z+3/4'
'x+1, -y+5/4, -z+1/4'
'z+1/2, x+1/2, y'
'z+1, -x+5/4, -y+1/4'
'-z+5/4, -x+3/4, y+1/2'
'-z+3/4, x+1, -y+3/4'
'y+1/2, z+1/2, x'
'-y+3/4, z+1, -x+3/4'
'y+1, -z+5/4, -x+1/4'
'-y+5/4, -z+3/4, x+1/2'
'y+5/4, x+3/4, -z+1/2'
'-y+1/2, -x+1/2, -z'
'y+3/4, -x+1, z+3/4'
'-y+1, x+5/4, z+1/4'
'x+5/4, z+3/4, -y+1/2'
'-x+1, z+5/4, y+1/4'
'-x+1/2, -z+1/2, -y'
'x+3/4, -z+1, y+3/4'
'z+5/4, y+3/4, -x+1/2'
'z+3/4, -y+1, x+3/4'
'-z+1, y+5/4, x+1/4'
'-z+1/2, -y+1/2, -x'
'-x, -y, -z'
'x-3/4, y-1/4, -z-1/2'
'x-1/4, -y-1/2, z-3/4'
'-x-1/2, y-3/4, z-1/4'
'-z, -x, -y'
'-z-1/2, x-3/4, y-1/4'
'z-3/4, x-1/4, -y-1/2'
'z-1/4, -x-1/2, y-3/4'
'-y, -z, -x'
'y-1/4, -z-1/2, x-3/4'
'-y-1/2, z-3/4, x-1/4'
'y-3/4, z-1/4, -x-1/2'
'-y-3/4, -x-1/4, z-1/2'
'y, x, z'
'-y-1/4, x-1/2, -z-3/4'
'y-1/2, -x-3/4, -z-1/4'
'-x-3/4, -z-1/4, y-1/2'
'x-1/2, -z-3/4, -y-1/4'
'x, z, y'
'-x-1/4, z-1/2, -y-3/4'
'-z-3/4, -y-1/4, x-1/2'
'-z-1/4, y-1/2, -x-3/4'
'z-1/2, -y-3/4, -x-1/4'
'z, y, x'
'-x, -y+1/2, -z+1/2'
'x-3/4, y+1/4, -z'
'x-1/4, -y, z-1/4'
'-x-1/2, y-1/4, z+1/4'
'-z, -x+1/2, -y+1/2'
'-z-1/2, x-1/4, y+1/4'
'z-3/4, x+1/4, -y'
'z-1/4, -x, y-1/4'
'-y, -z+1/2, -x+1/2'
'y-1/4, -z, x-1/4'
'-y-1/2, z-1/4, x+1/4'
'y-3/4, z+1/4, -x'
'-y-3/4, -x+1/4, z'
'y, x+1/2, z+1/2'
'-y-1/4, x, -z-1/4'
'y-1/2, -x-1/4, -z+1/4'
'-x-3/4, -z+1/4, y'
'x-1/2, -z-1/4, -y+1/4'
'x, z+1/2, y+1/2'
'-x-1/4, z, -y-1/4'
'-z-3/4, -y+1/4, x'
'-z-1/4, y, -x-1/4'
'z-1/2, -y-1/4, -x+1/4'
'z, y+1/2, x+1/2'
'-x+1/2, -y, -z+1/2'
'x-1/4, y-1/4, -z'
'x+1/4, -y-1/2, z-1/4'
'-x, y-3/4, z+1/4'
'-z+1/2, -x, -y+1/2'
'-z, x-3/4, y+1/4'
'z-1/4, x-1/4, -y'
'z+1/4, -x-1/2, y-1/4'
'-y+1/2, -z, -x+1/2'
'y+1/4, -z-1/2, x-1/4'
'-y, z-3/4, x+1/4'
'y-1/4, z-1/4, -x'
'-y-1/4, -x-1/4, z'
'y+1/2, x, z+1/2'
'-y+1/4, x-1/2, -z-1/4'
'y, -x-3/4, -z+1/4'
'-x-1/4, -z-1/4, y'
'x, -z-3/4, -y+1/4'
'x+1/2, z, y+1/2'
'-x+1/4, z-1/2, -y-1/4'
'-z-1/4, -y-1/4, x'
'-z+1/4, y-1/2, -x-1/4'
'z, -y-3/4, -x+1/4'
'z+1/2, y, x+1/2'
'-x+1/2, -y+1/2, -z'
'x-1/4, y+1/4, -z-1/2'
'x+1/4, -y, z-3/4'
'-x, y-1/4, z-1/4'
'-z+1/2, -x+1/2, -y'
'-z, x-1/4, y-1/4'
'z-1/4, x+1/4, -y-1/2'
'z+1/4, -x, y-3/4'
'-y+1/2, -z+1/2, -x'
'y+1/4, -z, x-3/4'
'-y, z-1/4, x-1/4'
'y-1/4, z+1/4, -x-1/2'
'-y-1/4, -x+1/4, z-1/2'
'y+1/2, x+1/2, z'
'-y+1/4, x, -z-3/4'
'y, -x-1/4, -z-1/4'
'-x-1/4, -z+1/4, y-1/2'
'x, -z-1/4, -y-1/4'
'x+1/2, z+1/2, y'
'-x+1/4, z, -y-3/4'
'-z-1/4, -y+1/4, x-1/2'
'-z+1/4, y, -x-3/4'
'z, -y-1/4, -x-1/4'
'z+1/2, y+1/2, x'

loop_
_atom_site_label
_atom_site_type_symbol
_atom_site_fract_x
_atom_site_fract_y
_atom_site_fract_z
_atom_site_U_iso_or_equiv
_atom_site_adp_type
_atom_site_occupancy
_atom_site_site_symmetry_order
_atom_site_calc_flag
_atom_site_refinement_flags_posn
_atom_site_refinement_flags_adp
_atom_site_refinement_flags_occupancy
_atom_site_disorder_assembly
_atom_site_disorder_group
Fe01 Fe 0.41051(3) 0.41051(3) 0.80725(5) 0.0540(13) Uani 1 2 d S T P . .
Fe02 Fe 0.47595(4) 0.44392(3) 0.70146(3) 0.0557(10) Uani 1 1 d . . . . .
Fe03 Fe 0.43327(4) 0.43327(4) 0.71404(5) 0.0584(14) Uani 1 2 d S T P . .
Fe04 Fe 0.51263(4) 0.41078(4) 0.61594(4) 0.0666(11) Uani 1 1 d . U . . .
Fe05 Fe 0.35899(4) 0.39101(4) 0.61489(6) 0.0722(15) Uani 1 2 d S TU P . .
Fe06 Fe 0.500000 0.42519(4) 0.57481(4) 0.0740(15) Uani 1 2 d S TU P . .
Fe07 Fe 0.375000 0.375000 0.65462(8) 0.070(2) Uani 1 4 d S TU P . .
O15L O 0.47832(16) 0.42970(14) 0.72473(16) 0.051(4) Uani 1 1 d . U . . .
O10L O 0.47781(15) 0.45640(16) 0.67666(16) 0.057(4) Uani 1 1 d . . . . .
O1W O 0.39857(13) 0.39857(13) 0.78376(18) 0.051(5) Uani 1 2 d S T P . .
O13L O 0.43927(19) 0.41406(19) 0.6973(2) 0.074(6) Uani 1 1 d . . . . .
O2B O 0.375000 0.375000 0.6287(3) 0.063(7) Uani 1 4 d S TU P . .
O17L O 0.41173(15) 0.38441(16) 0.81675(15) 0.057(4) Uani 1 1 d . . . . .
O12L O 0.46746(19) 0.42090(16) 0.68775(15) 0.053(4) Uani 1 1 d . . . . .
O8L O 0.41328(15) 0.36516(17) 0.63094(19) 0.069(4) Uani 1 1 d . . . . .
O3W O 0.41392(13) 0.41392(13) 0.7232(2) 0.059(5) Uani 1 2 d S T P . .
O16L O 0.43376(16) 0.40750(16) 0.79416(15) 0.063(4) Uani 1 1 d . . . . .
O2L O 0.52897(16) 0.42834(16) 0.57676(17) 0.065(4) Uani 1 1 d . . . . .
O2W O 0.50252(14) 0.43596(13) 0.69691(14) 0.059(4) Uani 1 1 d . . . . .
O4W O 0.52658(14) 0.41513(14) 0.64121(14) 0.060(4) Uani 1 1 d . . . . .
O7L O 0.50418(18) 0.43570(17) 0.62015(16) 0.063(4) Uani 1 1 d . . . . .
O4L O 0.47636(17) 0.38175(19) 0.6140(2) 0.073(5) Uani 1 1 d . . . . .
O11L O 0.48684(15) 0.46542(14) 0.71586(15) 0.058(4) Uani 1 1 d . . . . .
O4B O 0.42117(18) 0.42117(18) 0.82883(18) 0.060(9) Uani 1 6 d S T P . .
O5L O 0.4913(2) 0.4033(2) 0.63103(19) 0.085(6) Uani 1 1 d . . . . .
O3L O 0.53582(16) 0.41769(16) 0.60504(18) 0.072(4) Uani 1 1 d . . . . .
C32 C 0.41260(11) 0.36076(13) 0.83740(11) 0.054(8) Uani 1 2 d DS TU P . .
O3B O 0.45061(13) 0.45061(13) 0.7057(2) 0.056(5) Uani 1 2 d S T P . .
O14L O 0.44927(19) 0.42276(18) 0.73274(18) 0.081(4) Uani 1 1 d . U . . .
O6L O 0.49367(19) 0.44615(19) 0.5931(2) 0.079(5) Uani 1 1 d . . . . .
O9L O 0.40178(18) 0.37630(18) 0.65706(19) 0.080(5) Uani 1 1 d . U . . .
O1L O 0.59996(16) 0.40165(18) 0.62112(17) 0.087(5) Uani 1 1 d . . . . .
O7W O 0.375000 0.375000 0.6830(3) 0.086(9) Uani 1 4 d S T P . .
O1B O 0.500000 0.40606(16) 0.59394(16) 0.068(5) Uani 1 2 d S TU P . .
C24 C 0.48023(14) 0.50363(12) 0.74637(12) 0.040(8) Uani 1 2 d DS TU P . .
H24 H 0.469734 0.509028 0.740972 0.048 Uiso 1 2 calc R U P . .
O5W O 0.34196(17) 0.40804(17) 0.6012(2) 0.100(7) Uani 1 2 d S T P . .
C31 C 0.42082(16) 0.3773(2) 0.82918(16) 0.063(10) Uani 1 2 d DS TU P . .
C13 C 0.4797(3) 0.3916(3) 0.6285(3) 0.059(7) Uani 1 1 d D U . . .
C30 C 0.4507(2) 0.4076(3) 0.7993(2) 0.052(9) Uani 1 2 d DS TU P . .
C18 C 0.4356(2) 0.39226(19) 0.6669(2) 0.066(6) Uani 1 1 d DG U . . .
H18 H 0.426121 0.392861 0.675708 0.080 Uiso 1 1 calc R U . . .
C20 C 0.4521(3) 0.40111(16) 0.67002(16) 0.052(6) Uani 1 1 d DG U . . .
C19 C 0.46597(17) 0.40023(17) 0.6571(2) 0.060(6) Uani 1 1 d DG U . . .
H19 H 0.477244 0.406277 0.659237 0.071 Uiso 1 1 calc R U . . .
C14 C 0.4633(2) 0.3905(2) 0.6410(2) 0.045(6) Uani 1 1 d DG U . . .
C15 C 0.4468(3) 0.38165(15) 0.63784(17) 0.058(6) Uani 1 1 d DG U . . .
H15 H 0.445037 0.375006 0.626838 0.069 Uiso 1 1 calc R U . . .
C16 C 0.43297(18) 0.38253(15) 0.6508(3) 0.084(7) Uani 1 1 d DG U . . .
C27 C 0.49053(18) 0.4228(3) 0.75947(18) 0.049(7) Uani 1 2 d DS TU P . .
H27 H 0.499155 0.427202 0.750845 0.059 Uiso 1 2 calc R U P . .
C29 C 0.46464(19) 0.41277(16) 0.78536(19) 0.031(7) Uani 1 2 d DS TU P . .
C28 C 0.45951(17) 0.41495(16) 0.76713(18) 0.036(5) Uani 1 1 d D U . . .
H28 H 0.447128 0.413312 0.763629 0.043 Uiso 1 1 calc R U . . .
C12 C 0.4680(2) 0.4680(2) 0.6690(3) 0.054(10) Uani 1 2 d DS TU P . .
C8 C 0.48226(17) 0.45893(17) 0.6200(2) 0.045(6) Uani 1 1 d D U . . .
C7 C 0.4948(3) 0.4470(3) 0.6093(4) 0.062(7) Uani 1 1 d D U . . .
C21 C 0.4523(4) 0.4118(3) 0.6874(3) 0.060(7) Uani 1 1 d D U . . .
C10 C 0.48117(14) 0.45791(14) 0.6391(2) 0.051(6) Uani 1 1 d D U . . .
H10 H 0.488723 0.449579 0.645525 0.062 Uiso 1 1 calc R U . . .
C25 C 0.4662(4) 0.4236(3) 0.7352(3) 0.065(6) Uani 1 1 d D U . . .
C26 C 0.47258(18) 0.4195(2) 0.75407(18) 0.054(6) Uani 1 1 d D U . . .
C33 C 0.42038(15) 0.35303(13) 0.85303(13) 0.070(9) Uani 1 2 d DS TU P . .
H33 H 0.430915 0.358387 0.858387 0.084 Uiso 1 2 calc R U P . .
C6 C 0.5404(3) 0.4232(2) 0.5896(4) 0.062(7) Uani 1 1 d D U . . .
O6W O 0.500000 0.44537(17) 0.55463(17) 0.117(7) Uani 1 2 d S T P . .
C22 C 0.47955(16) 0.47955(16) 0.7221(2) 0.057(8) Uani 1 2 d DS TU P . .
C9 C 0.4711(2) 0.4711(2) 0.6105(3) 0.066(9) Uani 1 2 d DS TU P . .
H9 H 0.471686 0.471686 0.597550 0.079 Uiso 1 2 calc R U P . .
C23 C 0.48796(11) 0.48796(11) 0.73866(12) 0.036(7) Uani 1 2 d DS TU P . .
C3 C 0.5723(2) 0.4145(2) 0.5958(2) 0.091(8) Uani 1 1 d D U . . .
H3 H 0.568654 0.412151 0.608014 0.109 Uiso 1 1 calc R U . . .
C11 C 0.46906(12) 0.46906(12) 0.6486(3) 0.045(8) Uani 1 2 d DS TU P . .
C5 C 0.5595(2) 0.42043(17) 0.5829(2) 0.082(7) Uani 1 1 d D U . . .
C17 C 0.4155(3) 0.3726(2) 0.6464(3) 0.091(9) Uani 1 1 d D U . . .
C2 C 0.5905(2) 0.4121(3) 0.5905(2) 0.077(9) Uani 1 2 d DS TU P . .
C4 C 0.5651(2) 0.4240(3) 0.5651(2) 0.070(9) Uani 1 2 d DS TU P . .
H4 H 0.556618 0.429021 0.556618 0.084 Uiso 1 2 calc R U P . .
C1 C 0.6042(3) 0.4059(4) 0.6042(3) 0.099(11) Uani 1 2 d DS TU P . .

loop_
_atom_site_aniso_label
_atom_site_aniso_U_11
_atom_site_aniso_U_22
_atom_site_aniso_U_33
_atom_site_aniso_U_23
_atom_site_aniso_U_13
_atom_site_aniso_U_12
Fe01 0.0544(19) 0.0544(19) 0.053(3) 0.0076(17) 0.0076(17) -0.005(2)
Fe02 0.057(2) 0.056(2) 0.054(2) -0.0024(18) -0.0061(17) -0.0020(17)
Fe03 0.059(2) 0.059(2) 0.057(3) -0.0008(18) -0.0008(18) -0.001(3)
Fe04 0.054(2) 0.064(3) 0.082(3) -0.004(2) 0.011(2) 0.0051(19)
Fe05 0.069(2) 0.069(2) 0.079(3) 0.002(2) -0.002(2) -0.002(3)
Fe06 0.082(3) 0.070(2) 0.070(2) -0.003(3) 0.0134(19) 0.0134(19)
Fe07 0.066(3) 0.066(3) 0.079(5) 0.000 0.000 -0.006(4)
O15L 0.055(9) 0.049(8) 0.048(9) 0.027(7) 0.000(7) -0.016(7)
O10L 0.059(10) 0.075(11) 0.037(9) 0.005(8) 0.008(7) -0.010(8)
O1W 0.056(7) 0.056(7) 0.042(11) -0.013(7) -0.013(7) 0.001(9)
O13L 0.054(11) 0.081(12) 0.087(13) -0.041(10) -0.001(9) -0.015(10)
O2B 0.078(10) 0.078(10) 0.034(14) 0.000 0.000 0.030(14)
O17L 0.068(11) 0.038(8) 0.064(10) -0.001(8) -0.008(8) 0.000(8)
O12L 0.072(10) 0.042(9) 0.043(9) -0.005(8) 0.033(8) -0.005(8)
O8L 0.048(9) 0.081(11) 0.078(11) 0.005(9) 0.008(9) -0.020(8)
O3W 0.047(7) 0.047(7) 0.083(13) -0.003(7) -0.003(7) 0.005(10)
O16L 0.037(9) 0.102(11) 0.050(10) 0.000(8) 0.011(9) 0.014(9)
O2L 0.043(9) 0.079(10) 0.074(10) -0.017(8) 0.022(8) -0.010(8)
O2W 0.069(9) 0.043(8) 0.066(9) 0.018(7) -0.015(7) 0.006(7)
O4W 0.056(8) 0.053(8) 0.072(9) 0.005(7) 0.003(7) -0.008(7)
O7L 0.093(11) 0.065(11) 0.032(9) -0.020(8) -0.008(8) 0.011(9)
O4L 0.063(10) 0.087(12) 0.068(11) 0.016(9) -0.009(10) -0.015(9)
O11L 0.068(9) 0.040(8) 0.068(9) -0.012(7) -0.022(8) 0.002(8)
O4B 0.060(9) 0.060(9) 0.060(9) 0.020(10) 0.020(10) -0.020(10)
O5L 0.097(14) 0.076(12) 0.083(12) -0.014(10) 0.008(11) -0.023(10)
O3L 0.070(10) 0.074(10) 0.072(10) 0.001(9) 0.035(9) 0.000(8)
C32 0.043(10) 0.077(19) 0.043(10) 0.009(10) 0.019(15) -0.009(10)
O3B 0.053(8) 0.053(8) 0.063(12) -0.003(7) -0.003(7) -0.016(11)
O14L 0.065(10) 0.087(10) 0.091(10) 0.033(8) 0.008(10) 0.007(10)
O6L 0.089(12) 0.086(12) 0.060(11) -0.012(11) -0.006(11) 0.023(9)
O9L 0.060(8) 0.094(9) 0.087(9) -0.018(7) -0.024(7) 0.003(7)
O1L 0.060(10) 0.115(12) 0.085(11) 0.049(10) 0.003(9) 0.017(9)
O7W 0.120(14) 0.120(14) 0.019(15) 0.000 0.000 0.022(19)
O1B 0.030(9) 0.087(7) 0.087(7) -0.027(10) 0.014(6) 0.014(6)
C24 0.049(18) 0.035(10) 0.035(10) 0.009(14) -0.010(10) 0.010(10)
O5W 0.106(10) 0.106(10) 0.086(15) 0.013(9) -0.013(9) 0.014(14)
C31 0.045(14) 0.10(3) 0.045(14) -0.008(12) 0.02(2) 0.008(12)
C13 0.06(2) 0.045(17) 0.07(2) -0.022(17) -0.013(17) 0.017(16)
C30 0.065(13) 0.027(17) 0.065(13) -0.005(12) -0.02(2) 0.005(12)
C18 0.073(16) 0.057(15) 0.069(16) 0.012(12) 0.029(14) 0.014(13)
C20 0.030(13) 0.072(14) 0.054(15) 0.015(13) -0.008(14) -0.035(12)
C19 0.043(14) 0.093(15) 0.043(14) 0.022(13) 0.009(13) -0.034(12)
C14 0.031(14) 0.065(14) 0.039(14) -0.029(12) -0.011(13) -0.002(12)
C15 0.077(16) 0.052(13) 0.044(14) -0.035(12) -0.019(13) 0.023(14)
C16 0.107(18) 0.069(15) 0.075(17) -0.025(14) -0.006(16) -0.025(14)
C27 0.048(8) 0.052(11) 0.048(8) 0.000(6) 0.004(9) 0.000(6)
C29 0.033(7) 0.028(10) 0.033(7) 0.009(6) -0.008(9) -0.009(6)
C28 0.040(13) 0.037(11) 0.031(13) 0.002(10) -0.029(12) -0.008(10)
C12 0.045(13) 0.045(13) 0.07(3) -0.018(15) -0.018(15) 0.017(18)
C8 0.045(9) 0.042(9) 0.048(9) 0.012(8) 0.012(8) -0.009(8)
C7 0.049(16) 0.061(18) 0.08(2) -0.010(19) -0.034(17) -0.018(13)
C21 0.09(2) 0.046(18) 0.045(19) 0.016(14) -0.02(2) -0.023(18)
C10 0.048(13) 0.055(14) 0.051(15) 0.021(12) -0.004(12) -0.007(11)
C25 0.069(14) 0.055(11) 0.070(12) 0.003(11) 0.002(14) -0.004(13)
C26 0.069(15) 0.053(12) 0.041(14) -0.023(12) 0.022(14) 0.002(12)
C33 0.05(2) 0.081(13) 0.081(13) -0.021(19) 0.014(11) 0.014(11)
C6 0.062(11) 0.060(10) 0.065(10) -0.017(9) -0.012(9) 0.002(9)
O6W 0.136(18) 0.107(10) 0.107(10) 0.024(14) 0.020(11) 0.020(11)
C22 0.059(9) 0.059(9) 0.053(12) 0.006(6) 0.006(6) 0.001(9)
C9 0.063(12) 0.063(12) 0.07(2) 0.023(11) 0.023(11) -0.026(17)
C23 0.042(7) 0.042(7) 0.024(11) -0.003(6) -0.003(6) 0.009(9)
C3 0.072(17) 0.107(17) 0.093(18) -0.012(14) 0.038(16) -0.002(15)
C11 0.038(11) 0.038(11) 0.06(2) -0.010(11) -0.010(11) -0.009(14)
C5 0.091(17) 0.074(14) 0.081(16) -0.028(14) 0.022(17) 0.003(14)
C17 0.13(2) 0.071(19) 0.069(19) -0.029(16) -0.03(2) 0.017(17)
C2 0.070(12) 0.09(2) 0.070(12) 0.022(13) 0.020(19) 0.022(13)
C4 0.088(14) 0.034(17) 0.088(14) -0.007(12) 0.01(2) -0.007(12)
C1 0.101(14) 0.10(2) 0.101(14) 0.023(14) 0.00(2) 0.023(14)

loop_
_atom_type_symbol
_atom_type_description
_atom_type_scat_dispersion_real
_atom_type_scat_dispersion_imag
_atom_type_scat_source
C C 0.0024 0.0017 'International Tables Vol C Tables 4.2.6.8 and 6.1.1.4'
H H 0.0000 0.0000 'International Tables Vol C Tables 4.2.6.8 and 6.1.1.4'
Fe Fe 0.3050 0.8876 'International Tables Vol C Tables 4.2.6.8 and 6.1.1.4'
O O 0.0086 0.0064 'International Tables Vol C Tables 4.2.6.8 and 6.1.1.4'

loop_
_geom_angle_atom_site_label_1
_geom_angle_atom_site_label_2
_geom_angle_atom_site_label_3
_geom_angle
_geom_angle_site_symmetry_1
_geom_angle_site_symmetry_3
_geom_angle_publ_flag
O17L Fe01 O1W 84.7(4) 110 . ?
O17L Fe01 O1W 84.7(4) . . ?
O17L Fe01 O17L 88.0(6) . 110 ?
O16L Fe01 O1W 85.1(4) 110 . ?
O16L Fe01 O1W 85.1(4) . . ?
O16L Fe01 O17L 91.3(5) 110 110 ?
O16L Fe01 O17L 169.8(5) . 110 ?
O16L Fe01 O17L 169.8(5) 110 . ?
O16L Fe01 O17L 91.3(5) . . ?
O16L Fe01 O16L 87.5(7) . 110 ?
O4B Fe01 O1W 179.2(9) . . ?
O4B Fe01 O17L 94.7(6) . . ?
O4B Fe01 O17L 94.7(6) . 110 ?
O4B Fe01 O16L 95.4(6) . 110 ?
O4B Fe01 O16L 95.4(6) . . ?
O15L Fe02 O10L 170.0(5) . . ?
O15L Fe02 O12L 90.9(4) . . ?
O15L Fe02 O2W 84.8(4) . . ?
O15L Fe02 O11L 85.9(4) . . ?
O10L Fe02 O12L 87.3(4) . . ?
O10L Fe02 O2W 85.4(4) . . ?
O10L Fe02 O11L 95.0(4) . . ?
O12L Fe02 O2W 88.5(5) . . ?
O11L Fe02 O12L 174.1(5) . . ?
O11L Fe02 O2W 86.2(4) . . ?
O3B Fe02 O15L 94.4(5) . . ?
O3B Fe02 O10L 95.4(5) . . ?
O3B Fe02 O12L 89.8(5) . . ?
O3B Fe02 O2W 178.1(5) . . ?
O3B Fe02 O11L 95.4(5) . . ?
O13L Fe03 O13L 85.9(8) 110 . ?
O13L Fe03 O3W 82.2(6) . . ?
O13L Fe03 O3W 82.2(6) 110 . ?
O13L Fe03 O14L 167.3(6) . 110 ?
O13L Fe03 O14L 91.2(6) 110 110 ?
O13L Fe03 O14L 167.3(6) 110 . ?
O13L Fe03 O14L 91.2(6) . . ?
O3B Fe03 O13L 97.7(6) . . ?
O3B Fe03 O13L 97.7(6) . 110 ?
O3B Fe03 O3W 179.8(8) . . ?
O3B Fe03 O14L 95.0(5) . . ?
O3B Fe03 O14L 95.0(5) . 110 ?
O14L Fe03 O3W 85.2(5) . . ?
O14L Fe03 O3W 85.2(5) 110 . ?
O14L Fe03 O14L 88.9(8) . 110 ?
O7L Fe04 O4W 82.8(5) . . ?
O7L Fe04 O4L 165.1(6) . 19_666 ?
O7L Fe04 O5L 85.4(5) . . ?
O4L Fe04 O4W 82.5(5) 19_666 . ?
O5L Fe04 O4W 86.3(5) . . ?
O5L Fe04 O4L 91.1(5) . 19_666 ?
O3L Fe04 O4W 84.2(5) . . ?
O3L Fe04 O7L 95.7(5) . . ?
O3L Fe04 O4L 85.3(5) . 19_666 ?
O3L Fe04 O5L 170.2(6) . . ?
O1B Fe04 O4W 177.8(6) . . ?
O1B Fe04 O7L 98.7(5) . . ?
O1B Fe04 O4L 95.9(6) . 19_666 ?
O1B Fe04 O5L 92.2(5) . . ?
O1B Fe04 O3L 97.2(5) . . ?
O2B Fe05 O8L 92.8(5) . 110 ?
O2B Fe05 O8L 92.8(5) . 26_554 ?
O2B Fe05 O1L 94.3(5) . 101_666 ?
O2B Fe05 O1L 94.3(5) . 41_445 ?
O2B Fe05 O5W 178.3(8) . . ?
O8L Fe05 O8L 91.3(7) 110 26_554 ?
O1L Fe05 O8L 172.4(6) 41_445 110 ?
O1L Fe05 O8L 85.7(5) 41_445 26_554 ?
O1L Fe05 O8L 172.4(6) 101_666 26_554 ?
O1L Fe05 O8L 85.7(5) 101_666 110 ?
O1L Fe05 O1L 96.5(8) 41_445 101_666 ?
O1L Fe05 O5W 86.9(5) 41_445 . ?
O1L Fe05 O5W 86.9(5) 101_666 . ?
O5W Fe05 O8L 86.0(5) . 110 ?
O5W Fe05 O8L 86.0(5) . 26_554 ?
O2L Fe06 O2L 176.7(8) 19_666 . ?
O6L Fe06 O2L 95.6(5) 19_666 19_666 ?
O6L Fe06 O2L 84.1(5) . 19_666 ?
O6L Fe06 O2L 95.6(5) . . ?
O6L Fe06 O2L 84.1(5) 19_666 . ?
O6L Fe06 O6L 172.5(9) 19_666 . ?
O1B Fe06 O2L 91.7(4) . . ?
O1B Fe06 O2L 91.7(4) . 19_666 ?
O1B Fe06 O6L 93.8(4) . . ?
O1B Fe06 O6L 93.8(4) . 19_666 ?
O1B Fe06 O6W 180.0(7) . . ?
O6W Fe06 O2L 88.3(4) . . ?
O6W Fe06 O2L 88.3(4) . 19_666 ?
O6W Fe06 O6L 86.2(4) . 19_666 ?
O6W Fe06 O6L 86.2(4) . . ?
O2B Fe07 O9L 95.2(5) . 26_554 ?
O2B Fe07 O9L 95.2(5) . 157_665 ?
O2B Fe07 O9L 95.2(5) . . ?
O2B Fe07 O9L 95.2(5) . 110 ?
O2B Fe07 O7W 180.0 . . ?
O9L Fe07 O9L 95.0(8) 110 26_554 ?
O9L Fe07 O9L 84.0(8) 26_554 157_665 ?
O9L Fe07 O9L 84.0(8) 110 . ?
O9L Fe07 O9L 169.6(9) 26_554 . ?
O9L Fe07 O9L 95.1(8) 157_665 . ?
O9L Fe07 O9L 169.6(9) 110 157_665 ?
O9L Fe07 O7W 84.8(5) 157_665 . ?
O9L Fe07 O7W 84.8(5) 26_554 . ?
O9L Fe07 O7W 84.8(5) . . ?
O9L Fe07 O7W 84.8(5) 110 . ?
C25 O15L Fe02 130.0(12) . . ?
C12 O10L Fe02 132.0(15) . . ?
C21 O13L Fe03 131.7(15) . . ?
Fe05 O2B Fe05 117.3(10) 26_554 . ?
Fe07 O2B Fe05 121.4(5) . . ?
Fe07 O2B Fe05 121.4(5) . 26_554 ?
C31 O17L Fe01 132.0(12) . . ?
C21 O12L Fe02 133.7(12) . . ?
C17 O8L Fe05 134.8(13) . 26_554 ?
C30 O16L Fe01 133.4(13) . . ?
C6 O2L Fe06 130.5(12) . . ?
C7 O7L Fe04 130.2(11) . . ?
C13 O4L Fe04 127.9(13) . 19_666 ?
C22 O11L Fe02 130.9(11) . . ?
Fe01 O4B Fe01 120.00(2) . 32_645 ?
Fe01 O4B Fe01 120.00(2) 83_456 32_645 ?
Fe01 O4B Fe01 120.00(2) . 83_456 ?
C13 O5L Fe04 130.9(15) . . ?
C6 O3L Fe04 133.7(13) . . ?
C33 C32 C31 119.9(4) . . ?
C33 C32 C31 119.9(4) 58_545 . ?
C33 C32 C33 120.2(7) 58_545 . ?
Fe02 O3B Fe02 117.0(7) . 110 ?
Fe03 O3B Fe02 121.5(4) . . ?
Fe03 O3B Fe02 121.5(4) . 110 ?
C25 O14L Fe03 132.4(14) . . ?
C7 O6L Fe06 131.3(16) . . ?
C17 O9L Fe07 134.8(13) . . ?
C1 O1L Fe05 138.7(15) . 105_666 ?
Fe04 O1B Fe04 123.5(9) 19_666 . ?
Fe04 O1B Fe06 118.3(5) . . ?
Fe04 O1B Fe06 118.3(5) 19_666 . ?
C23 C24 H24 120.0 . . ?
C23 C24 H24 120.0 83_456 . ?
C23 C24 C23 119.9(7) 83_456 . ?
O17L C31 O17L 127(2) . 190_657 ?
O17L C31 C32 115.1(10) 190_657 . ?
O17L C31 C32 115.1(10) . . ?
O4L C13 C14 108.1(19) . . ?
O5L C13 O4L 130(2) . . ?
O5L C13 C14 120(2) . . ?
O16L C30 O16L 124(2) 190_657 . ?
O16L C30 C29 117.3(11) 190_657 . ?
O16L C30 C29 117.3(11) . . ?
C20 C18 H18 120.0 . . ?
C20 C18 C16 120.0 . . ?
C16 C18 H18 120.0 . . ?
C18 C20 C21 113.2(18) . . ?
C19 C20 C18 120.0 . . ?
C19 C20 C21 126.7(18) . . ?
C20 C19 H19 120.0 . . ?
C20 C19 C14 120.0 . . ?
C14 C19 H19 120.0 . . ?
C19 C14 C13 112.0(17) . . ?
C19 C14 C15 120.0 . . ?
C15 C14 C13 127.9(17) . . ?
C14 C15 H15 120.0 . . ?
C16 C15 C14 120.0 . . ?
C16 C15 H15 120.0 . . ?
C18 C16 C17 123.0(17) . . ?
C15 C16 C18 120.0 . . ?
C15 C16 C17 117.0(17) . . ?
C26 C27 H27 119.8 . . ?
C26 C27 H27 119.8 190_657 . ?
C26 C27 C26 120.4(13) . 190_657 ?
C28 C29 C30 119.9(7) 190_657 . ?
C28 C29 C30 119.9(6) . . ?
C28 C29 C28 120.1(13) 190_657 . ?
C29 C28 H28 120.0 . . ?
C26 C28 C29 119.9(9) . . ?
C26 C28 H28 120.0 . . ?
O10L C12 O10L 126(3) . 110 ?
O10L C12 C11 117.1(13) . . ?
O10L C12 C11 117.1(13) 110 . ?
C10 C8 C7 121.9(14) . . ?
C9 C8 C7 118.1(15) . . ?
C9 C8 C10 120.0(9) . . ?
O7L C7 C8 111.3(19) . . ?
O6L C7 O7L 126.9(19) . . ?
O6L C7 C8 121(2) . . ?
O13L C21 O12L 126.4(19) . . ?
O13L C21 C20 125(2) . . ?
O12L C21 C20 107(2) . . ?
C8 C10 H10 119.9 . . ?
C11 C10 C8 120.2(9) . . ?
C11 C10 H10 119.9 . . ?
O15L C25 C26 115(2) . . ?
O14L C25 O15L 128.8(18) . . ?
O14L C25 C26 116(2) . . ?
C27 C26 C28 119.6(9) . . ?
C27 C26 C25 121.8(15) . . ?
C28 C26 C25 117.9(14) . . ?
C32 C33 C32 119.8(7) 79 . ?
C32 C33 H33 120.1 . . ?
C32 C33 H33 120.1 79 . ?
O2L C6 C5 114(2) . . ?
O3L C6 O2L 124.8(18) . . ?
O3L C6 C5 120(2) . . ?
O11L C22 O11L 125.0(18) 110 . ?
O11L C22 C23 117.5(9) . . ?
O11L C22 C23 117.5(9) 110 . ?
C8 C9 C8 119.8(14) 110 . ?
C8 C9 H9 120.1 110 . ?
C8 C9 H9 120.1 . . ?
C24 C23 C24 120.1(7) 32_645 . ?
C24 C23 C22 120.0(3) . . ?
C24 C23 C22 120.0(3) 32_645 . ?
C5 C3 H3 120.3 . . ?
C5 C3 C2 119.5(9) . . ?
C2 C3 H3 120.3 . . ?
C10 C11 C12 120.1(7) . . ?
C10 C11 C12 120.1(7) 110 . ?
C10 C11 C10 119.8(13) 110 . ?
C3 C5 C6 116.6(14) . . ?
C4 C5 C6 123.7(16) . . ?
C4 C5 C3 119.6(9) . . ?
O8L C17 O9L 121.8(18) . . ?
O8L C17 C16 120(2) . . ?
O9L C17 C16 115.5(19) . . ?
C3 C2 C3 120.5(14) 120 . ?
C3 C2 C1 119.7(7) . . ?
C3 C2 C1 119.7(7) 120 . ?
C5 C4 C5 120.9(14) 120 . ?
C5 C4 H4 119.5 120 . ?
C5 C4 H4 119.5 . . ?
O1L C1 O1L 113(2) 120 . ?
O1L C1 C2 123.3(12) 120 . ?
O1L C1 C2 123.3(12) . . ?

loop_
_geom_bond_atom_site_label_1
_geom_bond_atom_site_label_2
_geom_bond_distance
_geom_bond_site_symmetry_2
_geom_bond_publ_flag
Fe01 O1W 2.12(2) . ?
Fe01 O17L 2.04(2) . ?
Fe01 O17L 2.04(2) 110 ?
Fe01 O16L 1.966(19) 110 ?
Fe01 O16L 1.966(19) . ?
Fe01 O4B 1.927(15) . ?
Fe02 O15L 2.004(19) . ?
Fe02 O10L 2.04(2) . ?
Fe02 O12L 2.06(2) . ?
Fe02 O2W 2.058(19) . ?
Fe02 O11L 2.055(19) . ?
Fe02 O3B 1.945(17) . ?
Fe03 O13L 1.92(2) 110 ?
Fe03 O13L 1.92(2) . ?
Fe03 O3W 2.11(2) . ?
Fe03 O3B 1.89(2) . ?
Fe03 O14L 1.96(2) . ?
Fe03 O14L 1.96(2) 110 ?
Fe04 O4W 2.14(2) . ?
Fe04 O7L 1.95(2) . ?
Fe04 O4L 2.00(2) 19_666 ?
Fe04 O5L 1.99(2) . ?
Fe04 O3L 1.94(2) . ?
Fe04 O1B 1.889(17) . ?
Fe05 O2B 1.941(19) . ?
Fe05 O8L 2.06(2) 26_554 ?
Fe05 O8L 2.06(2) 110 ?
Fe05 O1L 2.01(2) 101_666 ?
Fe05 O1L 2.01(2) 41_445 ?
Fe05 O5W 2.03(2) . ?
Fe06 O2L 2.14(2) . ?
Fe06 O2L 2.14(2) 19_666 ?
Fe06 O6L 2.09(2) 19_666 ?
Fe06 O6L 2.09(2) . ?
Fe06 O1B 1.98(2) . ?
Fe06 O6W 2.09(2) . ?
Fe07 O2B 1.90(2) . ?
Fe07 O9L 1.97(2) . ?
Fe07 O9L 1.97(2) 110 ?
Fe07 O9L 1.97(2) 157_665 ?
Fe07 O9L 1.97(2) 26_554 ?
Fe07 O7W 2.08(3) . ?
O15L C25 1.26(2) . ?
O10L C12 1.246(17) . ?
O13L C21 1.21(2) . ?
O17L C31 1.243(16) . ?
O12L C21 1.29(3) . ?
O8L C17 1.27(2) . ?
O16L C30 1.297(16) . ?
O2L C6 1.31(2) . ?
O7L C7 1.34(2) . ?
O4L C13 1.30(2) . ?
O11L C22 1.250(15) . ?
O5L C13 1.22(2) . ?
O3L C6 1.25(2) . ?
C32 C31 1.48(2) . ?
C32 C33 1.398(12) . ?
C32 C33 1.398(11) 58_545 ?
O14L C25 1.25(2) . ?
O6L C7 1.19(2) . ?
O9L C17 1.30(2) . ?
O1L C1 1.316(19) . ?
C24 H24 0.9500 . ?
C24 C23 1.398(12) 83_456 ?
C24 C23 1.398(11) . ?
C13 C14 1.510(19) . ?
C30 C29 1.49(2) . ?
C18 H18 0.9500 . ?
C18 C20 1.3900 . ?
C18 C16 1.3900 . ?
C20 C19 1.3900 . ?
C20 C21 1.494(19) . ?
C19 H19 0.9500 . ?
C19 C14 1.3900 . ?
C14 C15 1.3900 . ?
C15 H15 0.9500 . ?
C15 C16 1.3900 . ?
C16 C17 1.50(2) . ?
C27 H27 0.9500 . ?
C27 C26 1.393(14) 190_657 ?
C27 C26 1.393(14) . ?
C29 C28 1.395(14) . ?
C29 C28 1.395(14) 190_657 ?
C28 H28 0.9500 . ?
C28 C26 1.393(15) . ?
C12 C11 1.50(2) . ?
C8 C7 1.496(19) . ?
C8 C10 1.397(15) . ?
C8 C9 1.396(14) . ?
C10 H10 0.9500 . ?
C10 C11 1.391(14) . ?
C25 C26 1.486(19) . ?
C33 H33 0.9500 . ?
C6 C5 1.495(19) . ?
C22 C23 1.49(2) . ?
C9 H9 0.9500 . ?
C3 H3 0.9500 . ?
C3 C5 1.398(16) . ?
C3 C2 1.400(14) . ?
C5 C4 1.391(15) . ?
C2 C1 1.48(2) . ?
C4 H4 0.9500 . ?

loop_
_geom_torsion_atom_site_label_1
_geom_torsion_atom_site_label_2
_geom_torsion_atom_site_label_3
_geom_torsion_atom_site_label_4
_geom_torsion
_geom_torsion_site_symmetry_1
_geom_torsion_site_symmetry_2
_geom_torsion_site_symmetry_3
_geom_torsion_site_symmetry_4
_geom_torsion_publ_flag
Fe01 O17L C31 O17L -7(3) . . . 190_657 ?
Fe01 O17L C31 C32 154.0(9) . . . . ?
Fe01 O16L C30 O16L 10(3) . . . 190_657 ?
Fe01 O16L C30 C29 -154.4(9) . . . . ?
Fe02 O15L C25 O14L 10(3) . . . . ?
Fe02 O15L C25 C26 -159.5(11) . . . . ?
Fe02 O10L C12 O10L 17(3) . . . 110 ?
Fe02 O10L C12 C11 -157.5(9) . . . . ?
Fe02 O12L C21 O13L -8(3) . . . . ?
Fe02 O12L C21 C20 158.6(10) . . . . ?
Fe02 O11L C22 O11L -26(3) . . . 110 ?
Fe02 O11L C22 C23 151.7(8) . . . . ?
Fe03 O13L C21 O12L 11(3) . . . . ?
Fe03 O13L C21 C20 -152.8(13) . . . . ?
Fe03 O14L C25 O15L -11(3) . . . . ?
Fe03 O14L C25 C26 159.0(12) . . . . ?
Fe04 O7L C7 O6L -21(3) . . . . ?
Fe04 O7L C7 C8 146.3(12) . . . . ?
Fe04 O4L C13 O5L -8(3) 19_666 . . . ?
Fe04 O4L C13 C14 156.2(10) 19_666 . . . ?
Fe04 O5L C13 O4L -9(3) . . . . ?
Fe04 O5L C13 C14 -171.5(10) . . . . ?
Fe04 O3L C6 O2L 11(3) . . . . ?
Fe04 O3L C6 C5 -155.5(10) . . . . ?
Fe05 O8L C17 O9L 9(3) 26_554 . . . ?
Fe05 O8L C17 C16 -152.6(10) 26_554 . . . ?
Fe05 O1L C1 O1L -20(4) 105_666 . . 120 ?
Fe05 O1L C1 C2 151.1(18) 105_666 . . . ?
Fe06 O2L C6 O3L -12(2) . . . . ?
Fe06 O2L C6 C5 154.9(8) . . . . ?
Fe06 O6L C7 O7L 15(3) . . . . ?
Fe06 O6L C7 C8 -151.6(13) . . . . ?
Fe07 O9L C17 O8L -7(3) . . . . ?
Fe07 O9L C17 C16 156.0(10) . . . . ?
O15L C25 C26 C27 1(3) . . . . ?
O15L C25 C26 C28 172.0(14) . . . . ?
O10L C12 C11 C10 177.4(17) . . . 110 ?
O10L C12 C11 C10 -177.5(17) 110 . . . ?
O10L C12 C11 C10 -2.2(16) . . . . ?
O10L C12 C11 C10 2.2(16) 110 . . 110 ?
O13L Fe03 O3B Fe02 47.0(9) 110 . . 110 ?
O13L Fe03 O3B Fe02 133.9(8) . . . 110 ?
O13L Fe03 O3B Fe02 -133.9(8) 110 . . . ?
O13L Fe03 O3B Fe02 -47.0(9) . . . . ?
O16L C30 C29 C28 8.1(15) 190_657 . . 190_657 ?
O16L C30 C29 C28 173.5(16) . . . 190_657 ?
O16L C30 C29 C28 -8.1(15) . . . . ?
O16L C30 C29 C28 -173.5(16) 190_657 . . . ?
O2L C6 C5 C3 -178.6(15) . . . . ?
O2L C6 C5 C4 3.8(16) . . . . ?
O7L Fe04 O1B Fe04 -135.5(4) . . . 19_666 ?
O7L Fe04 O1B Fe06 44.5(4) . . . . ?
O4L Fe04 O1B Fe04 41.6(4) 19_666 . . 19_666 ?
O4L Fe04 O1B Fe06 -138.4(4) 19_666 . . . ?
O4L C13 C14 C19 178.1(11) . . . . ?
O4L C13 C14 C15 -3.8(19) . . . . ?
O11L C22 C23 C24 1.3(13) . . . 32_645 ?
O11L C22 C23 C24 -1.3(13) 110 . . . ?
O11L C22 C23 C24 179.1(15) 110 . . 32_645 ?
O11L C22 C23 C24 -179.1(15) . . . . ?
O5L Fe04 O1B Fe04 -49.8(4) . . . 19_666 ?
O5L Fe04 O1B Fe06 130.2(4) . . . . ?
O5L C13 C14 C19 -16(2) . . . . ?
O5L C13 C14 C15 162.1(15) . . . . ?
O3L Fe04 O1B Fe04 127.6(4) . . . 19_666 ?
O3L Fe04 O1B Fe06 -52.4(4) . . . . ?
O3L C6 C5 C3 -10.9(13) . . . . ?
O3L C6 C5 C4 171.5(19) . . . . ?
O14L Fe03 O3B Fe02 -134.2(8) . . . 110 ?
O14L Fe03 O3B Fe02 -44.9(9) 110 . . 110 ?
O14L Fe03 O3B Fe02 44.9(9) . . . . ?
O14L Fe03 O3B Fe02 134.2(8) 110 . . . ?
O14L C25 C26 C27 -169.6(18) . . . . ?
O14L C25 C26 C28 1(2) . . . . ?
O9L Fe07 O2B Fe05 47.8(4) 26_554 . . . ?
O9L Fe07 O2B Fe05 132.2(4) 157_665 . . . ?
O9L Fe07 O2B Fe05 -132.2(4) . . . . ?
O9L Fe07 O2B Fe05 -47.8(4) 110 . . . ?
O9L Fe07 O2B Fe05 -47.8(4) 157_665 . . 26_554 ?
O9L Fe07 O2B Fe05 132.2(4) 110 . . 26_554 ?
O9L Fe07 O2B Fe05 47.8(4) . . . 26_554 ?
O9L Fe07 O2B Fe05 -132.2(4) 26_554 . . 26_554 ?
C31 C32 C33 C32 -179.8(10) . . . 79 ?
C13 C14 C15 C16 -178.0(12) . . . . ?
C30 C29 C28 C26 -179.2(11) . . . . ?
C18 C20 C19 C14 0.0 . . . . ?
C18 C20 C21 O13L -6(2) . . . . ?
C18 C20 C21 O12L -172.9(11) . . . . ?
C18 C16 C17 O8L 174.5(13) . . . . ?
C18 C16 C17 O9L 11.6(15) . . . . ?
C20 C18 C16 C15 0.0 . . . . ?
C20 C18 C16 C17 -179.9(6) . . . . ?
C20 C19 C14 C13 178.3(11) . . . . ?
C20 C19 C14 C15 0.0 . . . . ?
C19 C20 C21 O13L 170.4(17) . . . . ?
C19 C20 C21 O12L 3.6(19) . . . . ?
C19 C14 C15 C16 0.0 . . . . ?
C14 C15 C16 C18 0.0 . . . . ?
C14 C15 C16 C17 179.9(6) . . . . ?
C15 C16 C17 O8L -5.4(15) . . . . ?
C15 C16 C17 O9L -168.3(13) . . . . ?
C16 C18 C20 C19 0.0 . . . . ?
C16 C18 C20 C21 176.8(11) . . . . ?
C29 C28 C26 C27 -3(2) . . . . ?
C29 C28 C26 C25 -173.8(12) . . . . ?
C28 C29 C28 C26 -0.8(18) 190_657 . . . ?
C8 C10 C11 C12 -179.9(11) . . . . ?
C8 C10 C11 C10 0.5(19) . . . 110 ?
C7 C8 C10 C11 -178.9(12) . . . . ?
C7 C8 C9 C8 179.0(12) . . . 110 ?
C21 C20 C19 C14 -176.3(13) . . . . ?
C10 C8 C7 O7L 1(2) . . . . ?
C10 C8 C7 O6L 169.0(18) . . . . ?
C10 C8 C9 C8 1(3) . . . 110 ?
C26 C27 C26 C28 7(3) 190_657 . . . ?
C26 C27 C26 C25 177.3(13) 190_657 . . . ?
C33 C32 C31 O17L 171.5(16) 58_545 . . 190_657 ?
C33 C32 C31 O17L 7.9(13) 58_545 . . . ?
C33 C32 C31 O17L -171.5(16) . . . . ?
C33 C32 C31 O17L -7.9(13) . . . 190_657 ?
C33 C32 C33 C32 1(2) 58_545 . . 79 ?
C6 C5 C4 C5 -177.2(12) . . . 120 ?
C9 C8 C7 O7L -177.8(16) . . . . ?
C9 C8 C7 O6L -9(3) . . . . ?
C9 C8 C10 C11 -1(2) . . . . ?
C23 C24 C23 C24 -1.3(19) 83_456 . . 32_645 ?
C23 C24 C23 C22 179.1(9) 83_456 . . . ?
C3 C5 C4 C5 5(3) . . . 120 ?
C3 C2 C1 O1L 3(4) . . . . ?
C3 C2 C1 O1L -173(2) 120 . . . ?
C3 C2 C1 O1L 173(2) . . . 120 ?
C3 C2 C1 O1L -3(4) 120 . . 120 ?
C5 C3 C2 C3 -4(3) . . . 120 ?
C5 C3 C2 C1 179.8(18) . . . . ?
C2 C3 C5 C6 -178.3(15) . . . . ?
C2 C3 C5 C4 -1(2) . . . . ?
